data_7024964
loop_
_publ_author_name
'Zi, Guofu'
'Zhang, Furen'
'Xiang, Li'
'Chen, Yue'
'Fang, Weihai'
'Song, Haibin'

_publ_section_title
;
 Synthesis and characterization of group 4 metal amides with new
 C2-symmetric binaphthyldiamine-based ligands and their use as catalysts
 for asymmetric hydroamination/cyclization.
;
_journal_issue 17
_journal_name_full 'Dalton transactions (Cambridge, England : 2003)'
_journal_page_first 4048
_journal_page_last 4061
_journal_paper_doi 10.1039/b923457h
_journal_volume 39
_journal_year 2010
_chemical_formula_moiety 'C34 H40 N6 Zr'
_chemical_formula_sum 'C34 H40 N6 Zr'
_chemical_formula_weight 623.94
_chemical_name_systematic
;
?
;
_space_group_IT_number 95
_symmetry_cell_setting tetragonal
_symmetry_space_group_name_Hall 'P 4cw 2c'
_symmetry_space_group_name_H-M 'P 43 2 2'
_atom_sites_solution_hydrogens geom
_atom_sites_solution_primary direct
_atom_sites_solution_secondary difmap
_audit_creation_method SHELXL-97
_cell_angle_alpha 90.00
_cell_angle_beta 90.00
_cell_angle_gamma 90.00
_cell_formula_units_Z 4
_cell_length_a 9.5106(4)
_cell_length_b 9.5106(4)
_cell_length_c 34.7237(17)
_cell_measurement_reflns_used 8235
_cell_measurement_temperature 113(2)
_cell_measurement_theta_max 27.9
_cell_measurement_theta_min 2.2
_cell_volume 3140.8(2)
_computing_cell_refinement CrystalClear
_computing_data_collection CrystalClear
_computing_data_reduction CrystalStructure
_computing_publication_material 'CrystalStructure 3.7.0'
_computing_structure_refinement 'SHELXL-97 (Sheldrick, 1997)'
_computing_structure_solution 'SHELXS-97 (Sheldrick, 1990)'
_diffrn_ambient_temperature 113(2)
_diffrn_detector_area_resol_mean 7.31
_diffrn_measured_fraction_theta_full 0.982
_diffrn_measured_fraction_theta_max 0.982
_diffrn_measurement_device_type 'Rigaku Saturn'
_diffrn_measurement_method \w
_diffrn_radiation_monochromator graphite
_diffrn_radiation_source 'fine-focus sealed tube'
_diffrn_radiation_type MoK\a
_diffrn_radiation_wavelength 0.71070
_diffrn_reflns_av_R_equivalents 0.0377
_diffrn_reflns_av_sigmaI/netI 0.0244
_diffrn_reflns_limit_h_max 12
_diffrn_reflns_limit_h_min -12
_diffrn_reflns_limit_k_max 12
_diffrn_reflns_limit_k_min -12
_diffrn_reflns_limit_l_max 43
_diffrn_reflns_limit_l_min -43
_diffrn_reflns_number 29467
_diffrn_reflns_theta_full 27.88
_diffrn_reflns_theta_max 27.88
_diffrn_reflns_theta_min 2.22
_exptl_absorpt_coefficient_mu 0.383
_exptl_absorpt_correction_T_max 0.9413
_exptl_absorpt_correction_T_min 0.9071
_exptl_absorpt_correction_type multi-scan
_exptl_absorpt_process_details 'Jacobson, R. (1998) Private communication'
_exptl_crystal_colour orange
_exptl_crystal_density_diffrn 1.320
_exptl_crystal_density_method 'not measured'
_exptl_crystal_description block
_exptl_crystal_F_000 1304
_exptl_crystal_size_max 0.26
_exptl_crystal_size_mid 0.20
_exptl_crystal_size_min 0.16
_refine_diff_density_max 0.512
_refine_diff_density_min -0.313
_refine_diff_density_rms 0.051
_refine_ls_abs_structure_details 'Flack H D (1983), Acta Cryst. A39, 876-881'
_refine_ls_abs_structure_Flack 0.01(4)
_refine_ls_extinction_method none
_refine_ls_goodness_of_fit_ref 1.102
_refine_ls_hydrogen_treatment constr
_refine_ls_matrix_type full
_refine_ls_number_parameters 195
_refine_ls_number_reflns 3705
_refine_ls_number_restraints 34
_refine_ls_restrained_S_all 1.135
_refine_ls_R_factor_all 0.0307
_refine_ls_R_factor_gt 0.0302
_refine_ls_shift/su_max 0.001
_refine_ls_shift/su_mean 0.000
_refine_ls_structure_factor_coef Fsqd
_refine_ls_weighting_details 'calc w=1/[\s^2^(Fo^2^)+(0.0348P)^2^+1.4241P] where P=(Fo^2^+2Fc^2^)/3'
_refine_ls_weighting_scheme calc
_refine_ls_wR_factor_gt 0.0732
_refine_ls_wR_factor_ref 0.0735
_reflns_number_gt 3654
_reflns_number_total 3705
_reflns_threshold_expression >2sigma(I)
_cod_data_source_file b923457h.txt
_cod_data_source_block compound12
_cod_database_code 7024964

loop_
_symmetry_equiv_pos_as_xyz
'x, y, z'
'-y, x, z+3/4'
'-x, -y, z+1/2'
'y, -x, z+1/4'
'-x, y, -z'
'y, x, -z+1/4'
'x, -y, -z+1/2'
'-y, -x, -z+3/4'

loop_
_atom_site_label
_atom_site_type_symbol
_atom_site_fract_x
_atom_site_fract_y
_atom_site_fract_z
_atom_site_U_iso_or_equiv
_atom_site_adp_type
_atom_site_occupancy
_atom_site_symmetry_multiplicity
_atom_site_calc_flag
_atom_site_refinement_flags
_atom_site_disorder_assembly
_atom_site_disorder_group
Zr1 Zr 0.645768(19) 0.645768(19) 0.1250 0.02209(8) Uani 1 2 d S . .
N1 N 0.40966(18) 0.59995(18) 0.10941(5) 0.0215(3) Uani 1 1 d . . .
N2 N 0.50208(19) 0.7842(2) 0.16103(5) 0.0262(3) Uani 1 1 d . . .
N3 N 0.6795(2) 0.7883(2) 0.08199(6) 0.0318(4) Uani 1 1 d . . .
C1 C 0.3438(2) 0.3534(2) 0.10334(5) 0.0220(3) Uani 1 1 d . . .
C2 C 0.3678(2) 0.4835(2) 0.08600(6) 0.0219(4) Uani 1 1 d . . .
C3 C 0.3621(2) 0.4985(2) 0.04618(6) 0.0262(4) Uani 1 1 d . . .
H3 H 0.3781 0.5877 0.0347 0.031 Uiso 1 1 calc R . .
C4 C 0.3332(2) 0.3827(2) 0.02345(6) 0.0292(5) Uani 1 1 d . . .
H4 H 0.3272 0.3935 -0.0037 0.035 Uiso 1 1 calc R . .
C5 C 0.3130(2) 0.2519(2) 0.03961(6) 0.0300(5) Uani 1 1 d . A .
C6 C 0.3194(2) 0.2358(2) 0.08005(6) 0.0287(5) Uani 1 1 d . A .
C7 C 0.3043(4) 0.0906(3) 0.09653(8) 0.0530(8) Uani 1 1 d D . .
H7A H 0.2705 0.0996 0.1225 0.064 Uiso 0.568(7) 1 d PR A 1
H7B H 0.3954 0.0473 0.0977 0.064 Uiso 0.568(7) 1 d PR A 1
H7C H 0.2290 0.0939 0.1149 0.064 Uiso 0.432(7) 1 d PR A 2
H7D H 0.3888 0.0697 0.1105 0.064 Uiso 0.432(7) 1 d PR A 2
C8 C 0.2048(7) -0.0054(5) 0.07525(13) 0.0404(10) Uani 0.568(7) 1 d PDU A 1
H8A H 0.2450 -0.1014 0.0752 0.048 Uiso 0.568(7) 1 calc PR A 1
H8B H 0.1149 -0.0093 0.0896 0.048 Uiso 0.568(7) 1 calc PR A 1
C9 C 0.1740(10) 0.0368(11) 0.03428(19) 0.0415(18) Uani 0.568(7) 1 d PDU A 1
H9A H 0.1613 -0.0498 0.0188 0.050 Uiso 0.568(7) 1 calc PR A 1
H9B H 0.0835 0.0883 0.0339 0.050 Uiso 0.568(7) 1 calc PR A 1
C8' C 0.2760(10) -0.0266(6) 0.07074(17) 0.0404(10) Uani 0.432(7) 1 d PDU A 2
H8'1 H 0.2224 -0.0991 0.0850 0.048 Uiso 0.432(7) 1 calc PR A 2
H8'2 H 0.3667 -0.0691 0.0629 0.048 Uiso 0.432(7) 1 calc PR A 2
C9' C 0.1936(15) 0.0134(15) 0.0345(3) 0.0415(18) Uani 0.432(7) 1 d PDU A 2
H9'1 H 0.1817 -0.0691 0.0174 0.050 Uiso 0.432(7) 1 calc PR A 2
H9'2 H 0.0997 0.0507 0.0413 0.050 Uiso 0.432(7) 1 calc PR A 2
C10 C 0.2818(3) 0.1254(3) 0.01507(7) 0.0448(6) Uani 1 1 d D . .
H10A H 0.3661 0.0716 0.0113 0.054 Uiso 0.568(7) 1 d PR A 1
H10B H 0.2482 0.1553 -0.0097 0.054 Uiso 0.568(7) 1 d PR A 1
H10C H 0.3694 0.0850 0.0069 0.054 Uiso 0.432(7) 1 d PR A 2
H10D H 0.2328 0.1561 -0.0076 0.054 Uiso 0.432(7) 1 d PR A 2
C11 C 0.3144(2) 0.6682(2) 0.12888(6) 0.0241(4) Uani 1 1 d . . .
H11 H 0.2174 0.6483 0.1253 0.029 Uiso 1 1 calc R . .
C12 C 0.3582(2) 0.7722(2) 0.15539(6) 0.0236(4) Uani 1 1 d . . .
C13 C 0.2877(2) 0.8742(2) 0.17671(6) 0.0300(5) Uani 1 1 d . . .
H13 H 0.1889 0.8880 0.1780 0.036 Uiso 1 1 calc R . .
C14 C 0.3893(2) 0.9513(2) 0.19568(7) 0.0324(5) Uani 1 1 d . . .
H14 H 0.3739 1.0286 0.2125 0.039 Uiso 1 1 calc R . .
C15 C 0.5180(3) 0.8941(2) 0.18550(7) 0.0314(5) Uani 1 1 d . . .
H15 H 0.6061 0.9277 0.1945 0.038 Uiso 1 1 calc R . .
C16 C 0.7309(3) 0.9289(3) 0.08970(9) 0.0453(7) Uani 1 1 d . . .
H16A H 0.7421 0.9417 0.1175 0.068 Uiso 1 1 calc R . .
H16B H 0.6635 0.9980 0.0798 0.068 Uiso 1 1 calc R . .
H16C H 0.8219 0.9422 0.0770 0.068 Uiso 1 1 calc R . .
C17 C 0.6584(3) 0.7656(3) 0.04089(7) 0.0435(6) Uani 1 1 d . . .
H17A H 0.6290 0.6682 0.0365 0.065 Uiso 1 1 calc R . .
H17B H 0.7465 0.7837 0.0271 0.065 Uiso 1 1 calc R . .
H17C H 0.5854 0.8297 0.0314 0.065 Uiso 1 1 calc R . .

loop_
_atom_site_aniso_label
_atom_site_aniso_U_11
_atom_site_aniso_U_22
_atom_site_aniso_U_33
_atom_site_aniso_U_23
_atom_site_aniso_U_13
_atom_site_aniso_U_12
Zr1 0.02050(9) 0.02050(9) 0.02528(14) -0.00418(8) 0.00418(8) -0.00314(10)
N1 0.0244(8) 0.0202(8) 0.0198(8) -0.0004(6) 0.0006(6) -0.0024(6)
N2 0.0262(9) 0.0254(9) 0.0269(9) -0.0077(7) 0.0008(7) -0.0009(7)
N3 0.0349(11) 0.0254(9) 0.0351(11) -0.0002(8) 0.0081(8) -0.0038(8)
C1 0.0219(9) 0.0273(9) 0.0168(9) 0.0006(8) 0.0001(7) -0.0060(8)
C2 0.0207(9) 0.0256(9) 0.0193(9) -0.0015(7) 0.0005(8) -0.0028(8)
C3 0.0283(10) 0.0296(10) 0.0208(10) 0.0037(8) 0.0008(9) -0.0027(9)
C4 0.0308(11) 0.0418(12) 0.0150(9) -0.0003(8) 0.0015(7) -0.0037(9)
C5 0.0356(12) 0.0336(11) 0.0208(11) -0.0066(8) -0.0010(8) -0.0054(9)
C6 0.0349(12) 0.0285(11) 0.0227(11) 0.0000(8) -0.0026(8) -0.0081(8)
C7 0.083(2) 0.0330(13) 0.0427(15) 0.0086(11) -0.0292(15) -0.0241(14)
C8 0.056(3) 0.0242(17) 0.0409(18) -0.0051(14) -0.010(2) -0.004(2)
C9 0.049(3) 0.034(3) 0.0419(15) -0.0192(15) -0.0001(14) -0.001(3)
C8' 0.056(3) 0.0242(17) 0.0409(18) -0.0051(14) -0.010(2) -0.004(2)
C9' 0.049(3) 0.034(3) 0.0419(15) -0.0192(15) -0.0001(14) -0.001(3)
C10 0.0658(17) 0.0426(15) 0.0259(12) -0.0152(11) 0.0000(12) -0.0075(13)
C11 0.0222(8) 0.0278(10) 0.0223(9) 0.0043(8) 0.0008(7) 0.0004(7)
C12 0.0238(9) 0.0231(9) 0.0239(9) -0.0005(7) 0.0031(8) 0.0018(8)
C13 0.0312(11) 0.0285(11) 0.0301(11) -0.0020(9) 0.0034(9) 0.0090(9)
C14 0.0425(13) 0.0267(10) 0.0280(11) -0.0077(8) 0.0043(9) 0.0062(9)
C15 0.0362(12) 0.0278(11) 0.0301(12) -0.0082(9) -0.0012(9) -0.0016(8)
C16 0.0496(16) 0.0251(12) 0.0613(18) -0.0005(12) 0.0038(13) -0.0047(11)
C17 0.0589(17) 0.0383(13) 0.0332(13) 0.0073(10) 0.0111(13) 0.0013(13)

loop_
_atom_type_symbol
_atom_type_description
_atom_type_scat_dispersion_real
_atom_type_scat_dispersion_imag
_atom_type_scat_source
C C 0.0033 0.0016 'International Tables Vol C Tables 4.2.6.8 and 6.1.1.4'
H H 0.0000 0.0000 'International Tables Vol C Tables 4.2.6.8 and 6.1.1.4'
N N 0.0061 0.0033 'International Tables Vol C Tables 4.2.6.8 and 6.1.1.4'
Zr Zr -2.9673 0.5597 'International Tables Vol C Tables 4.2.6.8 and 6.1.1.4'

loop_
_geom_angle_atom_site_label_1
_geom_angle_atom_site_label_2
_geom_angle_atom_site_label_3
_geom_angle
_geom_angle_site_symmetry_1
_geom_angle_site_symmetry_3
N3 Zr1 N3 109.03(11) 6 .
N3 Zr1 N2 96.45(7) 6 6
N3 Zr1 N2 84.58(7) . 6
N3 Zr1 N2 84.58(7) 6 .
N3 Zr1 N2 96.45(7) . .
N2 Zr1 N2 178.22(9) 6 .
N3 Zr1 N1 146.27(7) 6 .
N3 Zr1 N1 96.01(7) . .
N2 Zr1 N1 108.37(6) 6 .
N2 Zr1 N1 70.11(6) . .
N3 Zr1 N1 96.01(7) 6 6
N3 Zr1 N1 146.27(7) . 6
N2 Zr1 N1 70.11(6) 6 6
N2 Zr1 N1 108.37(6) . 6
N1 Zr1 N1 72.47(8) . 6
C11 N1 C2 119.12(18) . .
C11 N1 Zr1 116.90(14) . .
C2 N1 Zr1 122.70(13) . .
C15 N2 C12 105.17(18) . .
C15 N2 Zr1 136.45(16) . .
C12 N2 Zr1 117.90(13) . .
C16 N3 C17 111.4(2) . .
C16 N3 Zr1 122.04(18) . .
C17 N3 Zr1 126.58(16) . .
C2 C1 C6 119.11(16) . .
C2 C1 C1 118.27(15) . 6
C6 C1 C1 122.53(17) . 6
C3 C2 C1 120.90(18) . .
C3 C2 N1 119.76(18) . .
C1 C2 N1 119.15(16) . .
C4 C3 C2 119.60(19) . .
C4 C3 H3 120.2 . .
C2 C3 H3 120.2 . .
C5 C4 C3 120.94(19) . .
C5 C4 H4 119.5 . .
C3 C4 H4 119.5 . .
C4 C5 C6 119.8(2) . .
C4 C5 C10 121.3(2) . .
C6 C5 C10 119.0(2) . .
C1 C6 C5 119.63(19) . .
C1 C6 C7 122.03(19) . .
C5 C6 C7 118.3(2) . .
C8' C7 C6 119.2(3) . .
C8' C7 C8 28.2(3) . .
C6 C7 C8 115.4(3) . .
C8' C7 H7A 125.7 . .
C6 C7 H7A 107.9 . .
C8 C7 H7A 107.7 . .
C8' C7 H7B 82.2 . .
C6 C7 H7B 108.9 . .
C8 C7 H7B 109.1 . .
H7A C7 H7B 107.6 . .
C8' C7 H7C 107.2 . .
C6 C7 H7C 107.1 . .
C8 C7 H7C 83.0 . .
H7A C7 H7C 28.8 . .
H7B C7 H7C 131.3 . .
C8' C7 H7D 107.9 . .
C6 C7 H7D 107.7 . .
C8 C7 H7D 130.4 . .
H7A C7 H7D 79.9 . .
H7B C7 H7D 30.1 . .
H7C C7 H7D 107.1 . .
C9 C8 C7 115.0(4) . .
C9 C8 H8A 108.5 . .
C7 C8 H8A 108.5 . .
C9 C8 H8B 108.5 . .
C7 C8 H8B 108.5 . .
H8A C8 H8B 107.5 . .
C10 C9 C8 116.1(5) . .
C10 C9 H9A 108.3 . .
C8 C9 H9A 108.3 . .
C10 C9 H9B 108.3 . .
C8 C9 H9B 108.3 . .
H9A C9 H9B 107.4 . .
C7 C8' C9' 114.2(7) . .
C7 C8' H8'1 108.7 . .
C9' C8' H8'1 108.7 . .
C7 C8' H8'2 108.7 . .
C9' C8' H8'2 108.7 . .
H8'1 C8' H8'2 107.6 . .
C10 C9' C8' 104.9(6) . .
C10 C9' H9'1 110.8 . .
C8' C9' H9'1 110.8 . .
C10 C9' H9'2 110.8 . .
C8' C9' H9'2 110.8 . .
H9'1 C9' H9'2 108.8 . .
C9 C10 C5 109.6(4) . .
C9 C10 C9' 11.1(12) . .
C5 C10 C9' 114.8(5) . .
C9 C10 H10A 109.6 . .
C5 C10 H10A 109.8 . .
C9' C10 H10A 98.5 . .
C9 C10 H10B 109.9 . .
C5 C10 H10B 109.6 . .
C9' C10 H10B 115.0 . .
H10A C10 H10B 108.4 . .
C9 C10 H10C 120.3 . .
C5 C10 H10C 108.4 . .
C9' C10 H10C 109.3 . .
H10A C10 H10C 12.0 . .
H10B C10 H10C 98.3 . .
C9 C10 H10D 101.8 . .
C5 C10 H10D 108.4 . .
C9' C10 H10D 108.1 . .
H10A C10 H10D 117.2 . .
H10B C10 H10D 9.8 . .
H10C C10 H10D 107.6 . .
N1 C11 C12 118.77(19) . .
N1 C11 H11 120.6 . .
C12 C11 H11 120.6 . .
N2 C12 C13 110.05(19) . .
N2 C12 C11 116.09(18) . .
C13 C12 C11 133.8(2) . .
C14 C13 C12 106.7(2) . .
C14 C13 H13 126.7 . .
C12 C13 H13 126.7 . .
C13 C14 C15 106.76(19) . .
C13 C14 H14 126.6 . .
C15 C14 H14 126.6 . .
N2 C15 C14 111.4(2) . .
N2 C15 H15 124.3 . .
C14 C15 H15 124.3 . .
N3 C16 H16A 109.5 . .
N3 C16 H16B 109.5 . .
H16A C16 H16B 109.5 . .
N3 C16 H16C 109.5 . .
H16A C16 H16C 109.5 . .
H16B C16 H16C 109.5 . .
N3 C17 H17A 109.5 . .
N3 C17 H17B 109.5 . .
H17A C17 H17B 109.5 . .
N3 C17 H17C 109.5 . .
H17A C17 H17C 109.5 . .
H17B C17 H17C 109.5 . .

loop_
_geom_bond_atom_site_label_1
_geom_bond_atom_site_label_2
_geom_bond_distance
_geom_bond_site_symmetry_2
Zr1 N3 2.043(2) 6
Zr1 N3 2.043(2) .
Zr1 N2 2.2729(17) 6
Zr1 N2 2.2729(17) .
Zr1 N1 2.3506(18) .
Zr1 N1 2.3506(18) 6
N1 C11 1.303(3) .
N1 C2 1.430(2) .
N2 C15 1.356(3) .
N2 C12 1.387(3) .
N3 C16 1.448(3) .
N3 C17 1.457(3) .
C1 C2 1.395(3) .
C1 C6 1.400(3) .
C1 C1 1.509(3) 6
C2 C3 1.391(3) .
C3 C4 1.382(3) .
C3 H3 0.9500 .
C4 C5 1.379(3) .
C4 H4 0.9500 .
C5 C6 1.414(3) .
C5 C10 1.504(3) .
C6 C7 1.502(3) .
C7 C8' 1.455(6) .
C7 C8 1.508(5) .
C7 H7A 0.9599 .
C7 H7B 0.9600 .
C7 H7C 0.9600 .
C7 H7D 0.9601 .
C8 C9 1.507(6) .
C8 H8A 0.9900 .
C8 H8B 0.9900 .
C9 C10 1.486(7) .
C9 H9A 0.9900 .
C9 H9B 0.9900 .
C8' C9' 1.531(8) .
C8' H8'1 0.9900 .
C8' H8'2 0.9900 .
C9' C10 1.514(9) .
C9' H9'1 0.9900 .
C9' H9'2 0.9900 .
C10 H10A 0.9600 .
C10 H10B 0.9602 .
C10 H10C 0.9600 .
C10 H10D 0.9601 .
C11 C12 1.414(3) .
C11 H11 0.9500 .
C12 C13 1.392(3) .
C13 C14 1.380(3) .
C13 H13 0.9500 .
C14 C15 1.385(3) .
C14 H14 0.9500 .
C15 H15 0.9500 .
C16 H16A 0.9800 .
C16 H16B 0.9800 .
C16 H16C 0.9800 .
C17 H17A 0.9800 .
C17 H17B 0.9800 .
C17 H17C 0.9800 .

loop_
_geom_torsion_atom_site_label_1
_geom_torsion_atom_site_label_2
_geom_torsion_atom_site_label_3
_geom_torsion_atom_site_label_4
_geom_torsion
_geom_torsion_site_symmetry_1
N3 Zr1 N1 C11 41.3(2) 6
N3 Zr1 N1 C11 -97.16(15) .
N2 Zr1 N1 C11 176.56(14) 6
N2 Zr1 N1 C11 -2.46(14) .
N1 Zr1 N1 C11 115.30(16) 6
N3 Zr1 N1 C2 -125.69(16) 6
N3 Zr1 N1 C2 95.87(15) .
N2 Zr1 N1 C2 9.60(16) 6
N2 Zr1 N1 C2 -169.42(16) .
N1 Zr1 N1 C2 -51.66(12) 6
N3 Zr1 N2 C15 31.5(2) 6
N3 Zr1 N2 C15 -77.1(2) .
N2 Zr1 N2 C15 157.3(2) 6
N1 Zr1 N2 C15 -171.2(2) .
N1 Zr1 N2 C15 126.0(2) 6
N3 Zr1 N2 C12 -157.90(17) 6
N3 Zr1 N2 C12 93.50(16) .
N2 Zr1 N2 C12 -32.12(15) 6
N1 Zr1 N2 C12 -0.58(14) .
N1 Zr1 N2 C12 -63.35(16) 6
N3 Zr1 N3 C16 -32.32(17) 6
N2 Zr1 N3 C16 -127.29(19) 6
N2 Zr1 N3 C16 54.16(19) .
N1 Zr1 N3 C16 124.75(19) .
N1 Zr1 N3 C16 -168.06(16) 6
N3 Zr1 N3 C17 147.0(2) 6
N2 Zr1 N3 C17 52.0(2) 6
N2 Zr1 N3 C17 -126.5(2) .
N1 Zr1 N3 C17 -55.9(2) .
N1 Zr1 N3 C17 11.2(3) 6
C6 C1 C2 C3 2.6(3) .
C1 C1 C2 C3 179.2(2) 6
C6 C1 C2 N1 -172.44(19) .
C1 C1 C2 N1 4.2(3) 6
C11 N1 C2 C3 105.0(2) .
Zr1 N1 C2 C3 -88.3(2) .
C11 N1 C2 C1 -80.0(2) .
Zr1 N1 C2 C1 86.7(2) .
C1 C2 C3 C4 -0.4(3) .
N1 C2 C3 C4 174.57(19) .
C2 C3 C4 C5 -1.5(3) .
C3 C4 C5 C6 1.1(3) .
C3 C4 C5 C10 -179.8(2) .
C2 C1 C6 C5 -2.9(3) .
C1 C1 C6 C5 -179.4(2) 6
C2 C1 C6 C7 175.0(2) .
C1 C1 C6 C7 -1.5(4) 6
C4 C5 C6 C1 1.1(3) .
C10 C5 C6 C1 -178.0(2) .
C4 C5 C6 C7 -176.9(2) .
C10 C5 C6 C7 4.1(4) .
C1 C6 C7 C8' 178.7(5) .
C5 C6 C7 C8' -3.4(6) .
C1 C6 C7 C8 147.1(4) .
C5 C6 C7 C8 -35.0(5) .
C8' C7 C8 C9 -84.6(10) .
C6 C7 C8 C9 20.2(8) .
C7 C8 C9 C10 24.0(12) .
C6 C7 C8' C9' -29.4(9) .
C8 C7 C8' C9' 60.5(8) .
C7 C8' C9' C10 57.5(12) .
C8 C9 C10 C5 -53.1(10) .
C8 C9 C10 C9' 67(2) .
C4 C5 C10 C9 -140.0(5) .
C6 C5 C10 C9 39.0(5) .
C4 C5 C10 C9' -150.6(7) .
C6 C5 C10 C9' 28.5(7) .
C8' C9' C10 C9 -121(3) .
C8' C9' C10 C5 -57.1(12) .
C2 N1 C11 C12 172.64(17) .
Zr1 N1 C11 C12 5.2(2) .
C15 N2 C12 C13 -0.5(2) .
Zr1 N2 C12 C13 -173.79(14) .
C15 N2 C12 C11 176.64(18) .
Zr1 N2 C12 C11 3.3(2) .
N1 C11 C12 N2 -5.7(3) .
N1 C11 C12 C13 170.6(2) .
N2 C12 C13 C14 0.4(3) .
C11 C12 C13 C14 -176.0(2) .
C12 C13 C14 C15 -0.1(3) .
C12 N2 C15 C14 0.4(3) .
Zr1 N2 C15 C14 171.81(16) .
C13 C14 C15 N2 -0.2(3) .
